data_7113372
loop_
_publ_author_name
'Bunn, Natalie R.'
'Aldridge, Simon'
'Coombs, Deborah L.'
'Rossin, Andrea'
'Willock, David J.'
'Jones, Cameron'
'Ooi, Li-ling'

_publ_section_title
;
 Fe-Ga multiple bonding? Synthesis, spectroscopic and structural
 characterization of a transition metal complex containing a cationic
 two-coordinate gallium centre.
;
_journal_issue 15
_journal_name_full 'Chemical communications (Cambridge, England)'
_journal_page_first 1732
_journal_page_last 1733
_journal_paper_doi 10.1039/b405943c
_journal_year 2004
_chemical_formula_sum 'C56 H42 B F24 Fe2 Ga O4'
_chemical_formula_weight 1427.13
_chemical_name_systematic
;
?
;
_space_group_IT_number 2
_symmetry_cell_setting triclinic
_symmetry_space_group_name_Hall '-P 1'
_symmetry_space_group_name_H-M 'P -1'
_atom_sites_solution_hydrogens geom
_atom_sites_solution_primary direct
_atom_sites_solution_secondary difmap
_audit_creation_method SHELXL-97
_cell_angle_alpha 66.25(3)
_cell_angle_beta 71.75(3)
_cell_angle_gamma 75.17(3)
_cell_formula_units_Z 2
_cell_length_a 14.442(3)
_cell_length_b 15.004(3)
_cell_length_c 15.541(3)
_cell_measurement_temperature 150(2)
_cell_volume 2894.5(13)
_computing_structure_refinement 'SHELXL-97 (Sheldrick, 1997)'
_computing_structure_solution 'SHELXS-97 (Sheldrick, 1990)'
_diffrn_ambient_temperature 150(2)
_diffrn_measured_fraction_theta_full 0.983
_diffrn_measured_fraction_theta_max 0.983
_diffrn_measurement_device_type 'Nonius Kappa CCD'
_diffrn_radiation_monochromator graphite
_diffrn_radiation_source 'fine-focus sealed tube'
_diffrn_radiation_type MoK\a
_diffrn_radiation_wavelength 0.71073
_diffrn_reflns_av_R_equivalents 0.0770
_diffrn_reflns_av_sigmaI/netI 0.0552
_diffrn_reflns_limit_h_max 18
_diffrn_reflns_limit_h_min -18
_diffrn_reflns_limit_k_max 19
_diffrn_reflns_limit_k_min -19
_diffrn_reflns_limit_l_max 20
_diffrn_reflns_limit_l_min -19
_diffrn_reflns_number 43319
_diffrn_reflns_theta_full 27.53
_diffrn_reflns_theta_max 27.53
_diffrn_reflns_theta_min 2.93
_exptl_absorpt_coefficient_mu 1.079
_exptl_absorpt_correction_T_max 0.810
_exptl_absorpt_correction_T_min 0.552
_exptl_absorpt_correction_type multi-scan
_exptl_absorpt_process_details 'Sortav (Blessing, 1995)'
_exptl_crystal_colour yellow
_exptl_crystal_density_diffrn 1.637
_exptl_crystal_density_method 'not measured'
_exptl_crystal_description block
_exptl_crystal_F_000 1428
_exptl_crystal_size_max 0.25
_exptl_crystal_size_mid 0.25
_exptl_crystal_size_min 0.20
_refine_diff_density_max 1.069
_refine_diff_density_min -0.699
_refine_diff_density_rms 0.073
_refine_ls_extinction_coef 0.0033(4)
_refine_ls_extinction_expression Fc^*^=kFc[1+0.001xFc^2^\l^3^/sin(2\q)]^-1/4^
_refine_ls_extinction_method SHELXL
_refine_ls_goodness_of_fit_ref 1.019
_refine_ls_hydrogen_treatment 'calculated (riding model)'
_refine_ls_matrix_type full
_refine_ls_number_parameters 861
_refine_ls_number_reflns 13120
_refine_ls_number_restraints 24
_refine_ls_restrained_S_all 1.102
_refine_ls_R_factor_all 0.0599
_refine_ls_R_factor_gt 0.0443
_refine_ls_shift/su_max 0.001
_refine_ls_shift/su_mean 0.000
_refine_ls_structure_factor_coef Fsqd
_refine_ls_weighting_details 'calc w=1/[\s^2^(Fo^2^)+(0.0317P)^2^+3.9021P] where P=(Fo^2^+2Fc^2^)/3'
_refine_ls_weighting_scheme calc
_refine_ls_wR_factor_gt 0.1038
_refine_ls_wR_factor_ref 0.1119
_reflns_number_gt 10505
_reflns_number_total 13120
_reflns_threshold_expression >2sigma(I)
_cod_data_source_file b405943c.txt
_cod_data_source_block cj302
_cod_original_cell_volume 2894.5(10)
_cod_original_sg_symbol_H-M P-1
_cod_database_code 7113372

loop_
_symmetry_equiv_pos_as_xyz
'x, y, z'
'-x, -y, -z'

loop_
_atom_site_label
_atom_site_type_symbol
_atom_site_fract_x
_atom_site_fract_y
_atom_site_fract_z
_atom_site_U_iso_or_equiv
_atom_site_adp_type
_atom_site_occupancy
_atom_site_symmetry_multiplicity
_atom_site_calc_flag
_atom_site_refinement_flags
_atom_site_disorder_assembly
_atom_site_disorder_group
Ga1 Ga 0.84941(2) 0.89372(2) 0.49590(2) 0.02443(9) Uani 1 1 d . . .
Fe1 Fe 0.92795(3) 0.79503(3) 0.61520(3) 0.02170(10) Uani 1 1 d . . .
Fe2 Fe 0.77271(3) 0.99052(3) 0.37531(3) 0.02249(10) Uani 1 1 d . . .
F1 F 0.4847(17) 0.3265(15) 0.3690(15) 0.043(3) Uani 0.63(2) 1 d P A 1
F1A F 0.476(3) 0.313(3) 0.389(3) 0.049(6) Uani 0.37(2) 1 d P A 2
F2 F 0.6271(3) 0.2457(4) 0.3776(9) 0.061(3) Uani 0.63(2) 1 d P A 1
F2A F 0.6243(6) 0.2685(7) 0.3138(14) 0.060(4) Uani 0.37(2) 1 d P A 2
F3 F 0.5279(7) 0.2654(7) 0.5057(4) 0.060(2) Uani 0.63(2) 1 d P A 1
F3A F 0.5848(14) 0.2310(7) 0.4671(12) 0.073(6) Uani 0.37(2) 1 d P A 2
F4 F 0.7865(9) 0.4302(9) 0.5250(9) 0.053(3) Uani 0.46(3) 1 d P B 1
F4A F 0.7729(10) 0.4230(7) 0.5361(8) 0.072(4) Uani 0.54(3) 1 d P B 2
F5 F 0.6490(8) 0.4988(14) 0.5817(6) 0.071(4) Uani 0.46(3) 1 d P B 1
F5A F 0.6681(9) 0.5474(13) 0.5497(14) 0.086(4) Uani 0.54(3) 1 d PU B 2
F6 F 0.7494(17) 0.5871(7) 0.4678(10) 0.069(4) Uani 0.46(3) 1 d PU B 1
F6A F 0.7989(10) 0.5649(9) 0.4395(7) 0.064(3) Uani 0.54(3) 1 d P B 2
F7 F 0.2942(2) 0.85813(18) 0.42600(16) 0.0631(6) Uani 1 1 d . . .
F8 F 0.39284(16) 0.94519(16) 0.3046(2) 0.0643(7) Uani 1 1 d . . .
F9 F 0.24321(16) 0.95547(15) 0.30208(18) 0.0564(6) Uani 1 1 d . . .
F10 F 0.13768(15) 0.68054(19) 0.2783(2) 0.0679(7) Uani 1 1 d . . .
F11 F 0.2213(2) 0.6971(2) 0.13383(17) 0.0816(9) Uani 1 1 d . . .
F12 F 0.24541(15) 0.56401(15) 0.24915(17) 0.0518(5) Uani 1 1 d . . .
F13 F 0.41868(14) 0.6567(2) -0.06896(15) 0.0595(6) Uani 1 1 d . . .
F14 F 0.52163(19) 0.57710(16) -0.15533(17) 0.0602(6) Uani 1 1 d . . .
F15 F 0.52677(15) 0.72852(14) -0.19013(14) 0.0488(5) Uani 1 1 d . . .
F16 F 0.86294(17) 0.46473(19) -0.11508(18) 0.0680(7) Uani 1 1 d . . .
F17 F 0.8201(2) 0.36997(17) 0.0278(2) 0.1022(12) Uani 1 1 d U . .
F18 F 0.90089(17) 0.4849(2) -0.0065(3) 0.0905(10) Uani 1 1 d . . .
F19 F 0.6341(3) 1.0288(2) -0.0848(2) 0.1159(13) Uani 1 1 d . . .
F20 F 0.5742(3) 1.05620(19) 0.0392(2) 0.1021(11) Uani 1 1 d . . .
F21 F 0.7188(3) 1.0836(2) -0.0327(4) 0.1587(18) Uani 1 1 d U . .
F22 F 0.99204(16) 0.7523(2) 0.01270(17) 0.0763(8) Uani 1 1 d . . .
F23 F 0.95852(15) 0.67860(17) 0.16634(18) 0.0571(6) Uani 1 1 d . . .
F24 F 0.97752(16) 0.82966(18) 0.10625(19) 0.0631(6) Uani 1 1 d . . .
O1 O 0.96304(16) 0.97632(15) 0.61852(16) 0.0350(5) Uani 1 1 d . . .
O2 O 1.10738(19) 0.77314(19) 0.46982(19) 0.0535(7) Uani 1 1 d . . .
O3 O 0.83777(17) 1.16591(16) 0.36009(18) 0.0421(6) Uani 1 1 d . . .
O4 O 0.59004(18) 1.0065(2) 0.5202(2) 0.0582(7) Uani 1 1 d . . .
C1 C 0.9475(2) 0.9054(2) 0.61742(19) 0.0250(6) Uani 1 1 d . . .
C2 C 1.0363(2) 0.7842(2) 0.5254(2) 0.0325(6) Uani 1 1 d . . .
C3 C 0.8129(2) 1.0954(2) 0.3691(2) 0.0288(6) Uani 1 1 d . . .
C4 C 0.6623(2) 1.0000(2) 0.4642(2) 0.0346(7) Uani 1 1 d . . .
C5 C 0.8158(2) 0.70437(19) 0.6765(2) 0.0259(6) Uani 1 1 d . . .
C6 C 0.8145(2) 0.7517(2) 0.7409(2) 0.0280(6) Uani 1 1 d . . .
C7 C 0.9082(2) 0.7202(2) 0.7661(2) 0.0306(6) Uani 1 1 d . . .
C8 C 0.9673(2) 0.6558(2) 0.7174(2) 0.0309(6) Uani 1 1 d . . .
C9 C 0.9102(2) 0.64659(19) 0.6610(2) 0.0280(6) Uani 1 1 d . . .
C10 C 0.7292(2) 0.7055(2) 0.6416(2) 0.0354(7) Uani 1 1 d . . .
H10A H 0.7529 0.6957 0.5792 0.053 Uiso 1 1 calc R . .
H10B H 0.6862 0.7689 0.6341 0.053 Uiso 1 1 calc R . .
H10C H 0.6922 0.6524 0.6889 0.053 Uiso 1 1 calc R . .
C11 C 0.7283(3) 0.8134(2) 0.7838(3) 0.0426(8) Uani 1 1 d . . .
H11A H 0.6923 0.7713 0.8458 0.064 Uiso 1 1 calc R . .
H11B H 0.6844 0.8461 0.7395 0.064 Uiso 1 1 calc R . .
H11C H 0.7518 0.8631 0.7944 0.064 Uiso 1 1 calc R . .
C12 C 0.9353(3) 0.7449(3) 0.8390(2) 0.0502(10) Uani 1 1 d . . .
H12A H 0.9010 0.8104 0.8388 0.075 Uiso 1 1 calc R . .
H12B H 1.0067 0.7445 0.8220 0.075 Uiso 1 1 calc R . .
H12C H 0.9158 0.6959 0.9035 0.075 Uiso 1 1 calc R . .
C13 C 1.0682(3) 0.6007(3) 0.7276(3) 0.0494(9) Uani 1 1 d . . .
H13A H 1.1027 0.6387 0.7429 0.074 Uiso 1 1 calc R . .
H13B H 1.1055 0.5908 0.6667 0.074 Uiso 1 1 calc R . .
H13C H 1.0621 0.5366 0.7798 0.074 Uiso 1 1 calc R . .
C14 C 0.9421(3) 0.5779(2) 0.6050(3) 0.0410(8) Uani 1 1 d . . .
H14A H 0.9359 0.5103 0.6499 0.061 Uiso 1 1 calc R . .
H14B H 1.0109 0.5817 0.5689 0.061 Uiso 1 1 calc R . .
H14C H 0.9002 0.5969 0.5596 0.061 Uiso 1 1 calc R . .
C15 C 0.7281(2) 0.9011(2) 0.3258(2) 0.0294(6) Uani 1 1 d . . .
C16 C 0.8324(2) 0.8791(2) 0.3138(2) 0.0304(6) Uani 1 1 d . . .
C17 C 0.8719(2) 0.9684(2) 0.2515(2) 0.0323(6) Uani 1 1 d . . .
C18 C 0.7914(3) 1.0434(2) 0.2234(2) 0.0346(7) Uani 1 1 d . . .
C19 C 0.7030(2) 1.0025(2) 0.2695(2) 0.0326(7) Uani 1 1 d . . .
C20 C 0.6552(3) 0.8294(3) 0.3795(3) 0.0429(8) Uani 1 1 d . . .
H20A H 0.5923 0.8629 0.4075 0.064 Uiso 1 1 calc R . .
H20B H 0.6808 0.7746 0.4313 0.064 Uiso 1 1 calc R . .
H20C H 0.6449 0.8040 0.3346 0.064 Uiso 1 1 calc R . .
C21 C 0.8903(3) 0.7790(2) 0.3502(3) 0.0440(8) Uani 1 1 d . . .
H21A H 0.8544 0.7417 0.4148 0.066 Uiso 1 1 calc R . .
H21B H 0.9547 0.7857 0.3536 0.066 Uiso 1 1 calc R . .
H21C H 0.8998 0.7440 0.3060 0.066 Uiso 1 1 calc R . .
C22 C 0.9790(3) 0.9787(3) 0.2129(3) 0.0480(9) Uani 1 1 d . . .
H22A H 1.0030 0.9686 0.1506 0.072 Uiso 1 1 calc R . .
H22B H 1.0164 0.9294 0.2588 0.072 Uiso 1 1 calc R . .
H22C H 0.9877 1.0448 0.2039 0.072 Uiso 1 1 calc R . .
C23 C 0.8000(3) 1.1470(3) 0.1529(3) 0.0549(10) Uani 1 1 d . . .
H23A H 0.8089 1.1487 0.0871 0.082 Uiso 1 1 calc R . .
H23B H 0.8569 1.1685 0.1565 0.082 Uiso 1 1 calc R . .
H23C H 0.7399 1.1911 0.1693 0.082 Uiso 1 1 calc R . .
C24 C 0.6008(3) 1.0536(3) 0.2592(3) 0.0541(10) Uani 1 1 d . . .
H24A H 0.5968 1.1242 0.2446 0.081 Uiso 1 1 calc R . .
H24B H 0.5529 1.0262 0.3198 0.081 Uiso 1 1 calc R . .
H24C H 0.5860 1.0437 0.2065 0.081 Uiso 1 1 calc R . .
C25 C 0.62012(19) 0.57072(19) 0.27313(19) 0.0235(5) Uani 1 1 d . . .
C26 C 0.5896(2) 0.4803(2) 0.2967(2) 0.0295(6) Uani 1 1 d . . .
H26 H 0.5612 0.4728 0.2530 0.035 Uiso 1 1 calc R . .
C27 C 0.5994(2) 0.4017(2) 0.3813(2) 0.0328(7) Uani 1 1 d . A .
C28 C 0.6427(2) 0.4078(2) 0.4462(2) 0.0338(7) Uani 1 1 d . . .
H28 H 0.6507 0.3534 0.5035 0.041 Uiso 1 1 calc R . .
C29 C 0.6741(2) 0.4964(2) 0.4247(2) 0.0293(6) Uani 1 1 d . B .
C30 C 0.6616(2) 0.57585(19) 0.34038(19) 0.0250(6) Uani 1 1 d . . .
H30 H 0.6823 0.6359 0.3284 0.030 Uiso 1 1 calc R . .
C31 C 0.5634(3) 0.3082(2) 0.4021(3) 0.0517(10) Uani 1 1 d . . .
C32 C 0.7212(3) 0.5053(2) 0.4930(2) 0.0422(8) Uani 1 1 d . . .
C33 C 0.47961(19) 0.70624(18) 0.21194(18) 0.0210(5) Uani 1 1 d . . .
C34 C 0.4495(2) 0.77892(18) 0.25488(19) 0.0226(5) Uani 1 1 d . . .
H34 H 0.4983 0.8056 0.2624 0.027 Uiso 1 1 calc R . .
C35 C 0.3509(2) 0.81267(19) 0.28650(19) 0.0241(5) Uani 1 1 d . . .
C36 C 0.2768(2) 0.77610(19) 0.27766(19) 0.0247(6) Uani 1 1 d . . .
H36 H 0.2093 0.8009 0.2976 0.030 Uiso 1 1 calc R . .
C37 C 0.3045(2) 0.7020(2) 0.23862(19) 0.0242(5) Uani 1 1 d . . .
C38 C 0.4031(2) 0.66766(19) 0.20805(19) 0.0241(5) Uani 1 1 d . . .
H38 H 0.4196 0.6156 0.1834 0.029 Uiso 1 1 calc R . .
C39 C 0.3217(2) 0.8924(2) 0.3287(2) 0.0351(7) Uani 1 1 d . . .
C40 C 0.2271(2) 0.6622(2) 0.2252(2) 0.0341(7) Uani 1 1 d . . .
C41 C 0.61928(19) 0.62557(18) 0.08649(19) 0.0229(5) Uani 1 1 d . . .
C42 C 0.5593(2) 0.65328(19) 0.02192(19) 0.0241(5) Uani 1 1 d . . .
H42 H 0.5007 0.6990 0.0289 0.029 Uiso 1 1 calc R . .
C43 C 0.5829(2) 0.6158(2) -0.0524(2) 0.0261(6) Uani 1 1 d . . .
C44 C 0.6699(2) 0.5532(2) -0.0689(2) 0.0278(6) Uani 1 1 d . . .
H44 H 0.6859 0.5278 -0.1196 0.033 Uiso 1 1 calc R . .
C45 C 0.7331(2) 0.5287(2) -0.0087(2) 0.0282(6) Uani 1 1 d . . .
C46 C 0.7072(2) 0.5623(2) 0.0683(2) 0.0264(6) Uani 1 1 d . . .
H46 H 0.7505 0.5415 0.1101 0.032 Uiso 1 1 calc R . .
C47 C 0.5128(2) 0.6442(2) -0.1156(2) 0.0332(7) Uani 1 1 d . . .
C48 C 0.8280(2) 0.4607(2) -0.0231(2) 0.0367(7) Uani 1 1 d . . .
C49 C 0.6679(2) 0.74840(19) 0.13739(18) 0.0226(5) Uani 1 1 d . . .
C50 C 0.6366(2) 0.8472(2) 0.0882(2) 0.0300(6) Uani 1 1 d . . .
H50 H 0.5698 0.8673 0.0838 0.036 Uiso 1 1 calc R . .
C51 C 0.7004(3) 0.9176(2) 0.0454(2) 0.0372(7) Uani 1 1 d . . .
C52 C 0.7981(3) 0.8919(2) 0.0500(2) 0.0378(7) Uani 1 1 d . . .
H52 H 0.8410 0.9400 0.0217 0.045 Uiso 1 1 calc R . .
C53 C 0.8318(2) 0.7940(2) 0.0970(2) 0.0299(6) Uani 1 1 d . . .
C54 C 0.7681(2) 0.7243(2) 0.13970(19) 0.0242(5) Uani 1 1 d . . .
H54 H 0.7932 0.6577 0.1717 0.029 Uiso 1 1 calc R . .
C55 C 0.6625(4) 1.0209(3) -0.0097(3) 0.0620(12) Uani 1 1 d . . .
C56 C 0.9386(2) 0.7640(3) 0.0955(2) 0.0390(8) Uani 1 1 d . . .
B1 B 0.5963(2) 0.6640(2) 0.1775(2) 0.0222(6) Uani 1 1 d . . .

loop_
_atom_site_aniso_label
_atom_site_aniso_U_11
_atom_site_aniso_U_22
_atom_site_aniso_U_33
_atom_site_aniso_U_23
_atom_site_aniso_U_13
_atom_site_aniso_U_12
Ga1 0.02836(17) 0.02351(16) 0.02159(16) -0.00562(12) -0.00759(12) -0.00593(12)
Fe1 0.0239(2) 0.02058(19) 0.01933(19) -0.00439(15) -0.00405(15) -0.00685(15)
Fe2 0.0234(2) 0.02220(19) 0.0228(2) -0.00732(15) -0.00636(16) -0.00483(15)
F1 0.048(6) 0.031(4) 0.053(6) 0.001(4) -0.025(5) -0.019(3)
F1A 0.034(5) 0.035(9) 0.071(16) 0.000(9) -0.019(8) -0.016(6)
F2 0.046(2) 0.025(2) 0.104(9) -0.023(4) -0.011(3) -0.0036(17)
F2A 0.062(4) 0.032(4) 0.087(9) -0.024(5) -0.014(5) -0.009(3)
F3 0.079(4) 0.053(4) 0.042(3) 0.012(2) -0.017(3) -0.045(3)
F3A 0.115(13) 0.032(4) 0.075(10) 0.019(5) -0.057(11) -0.033(6)
F4 0.036(4) 0.071(7) 0.076(6) -0.054(6) -0.028(4) 0.015(3)
F4A 0.129(9) 0.028(3) 0.068(5) 0.012(3) -0.079(6) -0.002(4)
F5 0.073(5) 0.108(8) 0.024(4) -0.030(4) -0.005(3) 0.002(5)
F5A 0.080(5) 0.120(8) 0.094(8) -0.086(6) -0.031(5) 0.020(5)
F6 0.132(9) 0.038(3) 0.055(5) 0.004(3) -0.058(6) -0.032(5)
F6A 0.081(6) 0.071(5) 0.049(4) 0.001(3) -0.037(4) -0.038(4)
F7 0.0854(18) 0.0659(15) 0.0458(13) -0.0377(12) -0.0024(12) -0.0105(13)
F8 0.0406(12) 0.0563(13) 0.114(2) -0.0612(14) 0.0049(12) -0.0151(10)
F9 0.0455(12) 0.0360(10) 0.0919(17) -0.0356(11) -0.0205(12) 0.0140(9)
F10 0.0239(10) 0.0878(17) 0.115(2) -0.0687(17) 0.0012(11) -0.0123(11)
F11 0.104(2) 0.107(2) 0.0507(14) 0.0028(14) -0.0430(14) -0.0640(18)
F12 0.0461(12) 0.0454(11) 0.0760(15) -0.0278(11) -0.0127(11) -0.0183(9)
F13 0.0293(10) 0.1114(19) 0.0386(11) -0.0226(12) -0.0089(9) -0.0169(11)
F14 0.0854(17) 0.0536(13) 0.0655(15) -0.0284(11) -0.0486(13) 0.0007(12)
F15 0.0479(12) 0.0436(11) 0.0409(11) 0.0099(9) -0.0230(9) -0.0093(9)
F16 0.0506(13) 0.0808(17) 0.0615(15) -0.0384(13) -0.0016(11) 0.0161(12)
F17 0.0659(16) 0.0332(12) 0.124(2) 0.0063(13) 0.0242(16) 0.0169(11)
F18 0.0362(12) 0.122(2) 0.162(3) -0.111(2) -0.0395(16) 0.0288(14)
F19 0.186(4) 0.0684(19) 0.071(2) 0.0176(15) -0.073(2) 0.002(2)
F20 0.135(3) 0.0380(13) 0.104(2) 0.0000(14) -0.048(2) 0.0190(16)
F21 0.130(3) 0.0478(15) 0.261(4) 0.053(2) -0.110(3) -0.0484(17)
F22 0.0328(11) 0.160(3) 0.0572(14) -0.0725(17) 0.0037(10) -0.0097(14)
F23 0.0305(10) 0.0663(14) 0.0732(15) -0.0239(13) -0.0165(10) -0.0010(10)
F24 0.0447(12) 0.0785(16) 0.0900(18) -0.0437(14) -0.0190(12) -0.0216(12)
O1 0.0370(12) 0.0276(10) 0.0448(13) -0.0148(9) -0.0104(10) -0.0078(9)
O2 0.0470(15) 0.0494(15) 0.0488(15) -0.0209(12) 0.0138(12) -0.0073(12)
O3 0.0409(13) 0.0289(11) 0.0639(16) -0.0176(11) -0.0191(12) -0.0070(10)
O4 0.0311(13) 0.098(2) 0.0608(17) -0.0502(17) 0.0059(12) -0.0186(14)
C1 0.0239(13) 0.0248(13) 0.0227(13) -0.0053(11) -0.0051(11) -0.0035(11)
C2 0.0375(17) 0.0262(14) 0.0291(15) -0.0075(12) -0.0021(13) -0.0080(12)
C3 0.0255(14) 0.0264(14) 0.0336(16) -0.0094(12) -0.0103(12) -0.0003(11)
C4 0.0273(15) 0.0466(18) 0.0390(17) -0.0220(15) -0.0067(14) -0.0105(13)
C5 0.0294(14) 0.0234(13) 0.0228(13) -0.0038(11) -0.0033(11) -0.0113(11)
C6 0.0353(15) 0.0242(13) 0.0214(14) -0.0041(11) -0.0010(12) -0.0133(12)
C7 0.0427(17) 0.0286(14) 0.0195(13) 0.0005(11) -0.0083(12) -0.0177(13)
C8 0.0332(15) 0.0242(13) 0.0295(15) 0.0024(12) -0.0116(13) -0.0090(12)
C9 0.0337(15) 0.0204(12) 0.0264(14) -0.0036(11) -0.0042(12) -0.0095(11)
C10 0.0317(16) 0.0417(17) 0.0351(17) -0.0108(14) -0.0063(13) -0.0158(14)
C11 0.0453(19) 0.0354(17) 0.0420(19) -0.0169(15) 0.0111(15) -0.0185(15)
C12 0.078(3) 0.052(2) 0.0275(17) -0.0047(15) -0.0177(18) -0.031(2)
C13 0.0425(19) 0.0353(17) 0.059(2) 0.0036(16) -0.0254(18) -0.0042(15)
C14 0.0456(19) 0.0281(15) 0.048(2) -0.0181(14) -0.0011(16) -0.0091(14)
C15 0.0372(16) 0.0307(14) 0.0257(14) -0.0105(12) -0.0092(12) -0.0109(13)
C16 0.0402(17) 0.0306(14) 0.0222(14) -0.0121(12) -0.0053(12) -0.0061(13)
C17 0.0362(16) 0.0413(16) 0.0231(14) -0.0153(13) -0.0021(12) -0.0118(14)
C18 0.0484(19) 0.0336(15) 0.0217(14) -0.0038(12) -0.0092(13) -0.0144(14)
C19 0.0396(17) 0.0355(16) 0.0257(15) -0.0071(12) -0.0145(13) -0.0080(13)
C20 0.053(2) 0.0404(18) 0.0442(19) -0.0140(15) -0.0112(16) -0.0240(16)
C21 0.058(2) 0.0356(17) 0.0383(18) -0.0216(15) -0.0109(16) 0.0060(16)
C22 0.0411(19) 0.066(2) 0.044(2) -0.0306(19) 0.0062(16) -0.0201(18)
C23 0.079(3) 0.043(2) 0.0356(19) 0.0049(16) -0.0139(19) -0.027(2)
C24 0.051(2) 0.059(2) 0.054(2) -0.0108(19) -0.0335(19) -0.0020(19)
C25 0.0187(12) 0.0204(12) 0.0249(14) -0.0040(10) -0.0043(10) 0.0002(10)
C26 0.0257(14) 0.0241(13) 0.0364(16) -0.0032(12) -0.0141(12) -0.0038(11)
C27 0.0263(14) 0.0222(13) 0.0421(17) 0.0013(12) -0.0122(13) -0.0067(11)
C28 0.0332(16) 0.0244(14) 0.0297(15) 0.0057(12) -0.0104(13) -0.0023(12)
C29 0.0330(15) 0.0239(13) 0.0260(14) -0.0067(11) -0.0081(12) 0.0020(12)
C30 0.0293(14) 0.0190(12) 0.0228(13) -0.0061(10) -0.0070(11) 0.0017(11)
C31 0.046(2) 0.0272(16) 0.073(3) 0.0112(17) -0.034(2) -0.0139(16)
C32 0.066(2) 0.0293(16) 0.0318(17) -0.0092(14) -0.0229(17) 0.0043(16)
C33 0.0238(13) 0.0160(11) 0.0181(12) -0.0004(9) -0.0075(10) -0.0005(10)
C34 0.0243(13) 0.0184(12) 0.0239(13) -0.0036(10) -0.0093(11) -0.0030(10)
C35 0.0277(14) 0.0196(12) 0.0213(13) -0.0052(10) -0.0049(11) -0.0017(11)
C36 0.0210(13) 0.0248(13) 0.0216(13) -0.0037(11) -0.0031(11) -0.0020(10)
C37 0.0231(13) 0.0256(13) 0.0210(13) -0.0036(11) -0.0054(11) -0.0058(11)
C38 0.0269(14) 0.0210(12) 0.0226(13) -0.0061(10) -0.0045(11) -0.0050(11)
C39 0.0281(15) 0.0328(15) 0.0444(19) -0.0200(14) -0.0023(13) -0.0019(13)
C40 0.0287(15) 0.0421(17) 0.0352(17) -0.0151(14) -0.0060(13) -0.0105(13)
C41 0.0216(13) 0.0180(12) 0.0252(13) -0.0043(10) -0.0045(11) -0.0032(10)
C42 0.0234(13) 0.0208(12) 0.0227(13) -0.0026(10) -0.0052(11) -0.0030(10)
C43 0.0262(14) 0.0255(13) 0.0232(14) -0.0038(11) -0.0052(11) -0.0071(11)
C44 0.0313(15) 0.0251(13) 0.0259(14) -0.0102(11) -0.0025(12) -0.0057(12)
C45 0.0260(14) 0.0249(13) 0.0322(15) -0.0116(12) -0.0042(12) -0.0025(11)
C46 0.0255(14) 0.0243(13) 0.0302(15) -0.0097(11) -0.0089(12) -0.0020(11)
C47 0.0347(16) 0.0361(16) 0.0259(15) -0.0056(12) -0.0078(13) -0.0088(13)
C48 0.0336(16) 0.0337(16) 0.0449(19) -0.0216(14) -0.0080(14) 0.0030(13)
C49 0.0251(13) 0.0234(12) 0.0172(12) -0.0048(10) -0.0052(10) -0.0040(11)
C50 0.0331(15) 0.0250(13) 0.0271(15) -0.0006(11) -0.0122(12) -0.0041(12)
C51 0.0479(19) 0.0285(15) 0.0294(16) 0.0043(12) -0.0145(14) -0.0135(14)
C52 0.0433(18) 0.0381(17) 0.0298(16) -0.0024(13) -0.0048(14) -0.0232(15)
C53 0.0265(14) 0.0415(16) 0.0251(14) -0.0151(13) -0.0017(12) -0.0108(13)
C54 0.0244(13) 0.0260(13) 0.0220(13) -0.0089(11) -0.0047(11) -0.0036(11)
C55 0.078(3) 0.0322(19) 0.060(3) 0.0140(18) -0.030(2) -0.015(2)
C56 0.0302(16) 0.060(2) 0.0363(17) -0.0272(17) -0.0002(14) -0.0144(15)
B1 0.0213(14) 0.0192(13) 0.0235(15) -0.0038(11) -0.0074(12) -0.0022(11)

loop_
_atom_type_symbol
_atom_type_description
_atom_type_scat_dispersion_real
_atom_type_scat_dispersion_imag
_atom_type_scat_source
C C 0.0033 0.0016 'International Tables Vol C Tables 4.2.6.8 and 6.1.1.4'
H H 0.0000 0.0000 'International Tables Vol C Tables 4.2.6.8 and 6.1.1.4'
B B 0.0013 0.0007 'International Tables Vol C Tables 4.2.6.8 and 6.1.1.4'
O O 0.0106 0.0060 'International Tables Vol C Tables 4.2.6.8 and 6.1.1.4'
F F 0.0171 0.0103 'International Tables Vol C Tables 4.2.6.8 and 6.1.1.4'
Fe Fe 0.3463 0.8444 'International Tables Vol C Tables 4.2.6.8 and 6.1.1.4'
Ga Ga 0.2307 1.6083 'International Tables Vol C Tables 4.2.6.8 and 6.1.1.4'

loop_
_geom_angle_atom_site_label_1
_geom_angle_atom_site_label_2
_geom_angle_atom_site_label_3
_geom_angle
Fe2 Ga1 Fe1 178.99(2)
C2 Fe1 C1 94.86(13)
C2 Fe1 C9 93.82(13)
C1 Fe1 C9 160.44(12)
C2 Fe1 C6 158.92(12)
C1 Fe1 C6 101.85(12)
C9 Fe1 C6 66.46(12)
C2 Fe1 C7 126.67(14)
C1 Fe1 C7 94.75(12)
C9 Fe1 C7 66.11(11)
C6 Fe1 C7 39.77(12)
C2 Fe1 C8 93.81(14)
C1 Fe1 C8 121.90(12)
C9 Fe1 C8 39.87(11)
C6 Fe1 C8 66.47(12)
C7 Fe1 C8 39.01(12)
C2 Fe1 C5 126.87(13)
C1 Fe1 C5 137.93(12)
C9 Fe1 C5 39.38(11)
C6 Fe1 C5 39.71(11)
C7 Fe1 C5 66.35(11)
C8 Fe1 C5 66.50(11)
C2 Fe1 Ga1 88.71(11)
C1 Fe1 Ga1 85.68(9)
C9 Fe1 Ga1 112.02(9)
C6 Fe1 Ga1 105.15(9)
C7 Fe1 Ga1 144.30(9)
C8 Fe1 Ga1 151.87(8)
C5 Fe1 Ga1 89.71(8)
C3 Fe2 C4 95.23(14)
C3 Fe2 C15 157.45(13)
C4 Fe2 C15 96.03(13)
C3 Fe2 C17 98.93(13)
C4 Fe2 C17 161.10(13)
C15 Fe2 C17 66.54(12)
C3 Fe2 C19 119.52(13)
C4 Fe2 C19 95.53(13)
C15 Fe2 C19 39.83(12)
C17 Fe2 C19 66.56(12)
C3 Fe2 C16 135.64(13)
C4 Fe2 C16 128.91(13)
C15 Fe2 C16 39.54(12)
C17 Fe2 C16 39.79(11)
C19 Fe2 C16 66.68(12)
C3 Fe2 C18 91.60(13)
C4 Fe2 C18 127.70(14)
C15 Fe2 C18 66.10(12)
C17 Fe2 C18 39.82(13)
C19 Fe2 C18 39.04(12)
C16 Fe2 C18 66.50(12)
C3 Fe2 Ga1 90.58(10)
C4 Fe2 Ga1 88.68(11)
C15 Fe2 Ga1 109.13(9)
C17 Fe2 Ga1 103.57(9)
C19 Fe2 Ga1 148.92(9)
C16 Fe2 Ga1 86.78(9)
C18 Fe2 Ga1 143.12(10)
O1 C1 Fe1 178.1(2)
O2 C2 Fe1 177.0(3)
O3 C3 Fe2 176.1(3)
O4 C4 Fe2 178.6(3)
C9 C5 C6 107.6(2)
C9 C5 C10 125.9(3)
C6 C5 C10 126.1(3)
C9 C5 Fe1 69.71(15)
C6 C5 Fe1 69.60(15)
C10 C5 Fe1 131.6(2)
C7 C6 C5 107.6(3)
C7 C6 C11 125.3(3)
C5 C6 C11 126.8(3)
C7 C6 Fe1 70.36(16)
C5 C6 Fe1 70.70(16)
C11 C6 Fe1 129.6(2)
C8 C7 C6 108.8(2)
C8 C7 C12 125.7(3)
C6 C7 C12 125.3(3)
C8 C7 Fe1 70.73(16)
C6 C7 Fe1 69.87(16)
C12 C7 Fe1 129.3(2)
C7 C8 C9 107.5(3)
C7 C8 C13 126.8(3)
C9 C8 C13 125.6(3)
C7 C8 Fe1 70.26(16)
C9 C8 Fe1 69.54(15)
C13 C8 Fe1 128.9(2)
C5 C9 C8 108.5(3)
C5 C9 C14 126.2(3)
C8 C9 C14 124.9(3)
C5 C9 Fe1 70.92(15)
C8 C9 Fe1 70.59(15)
C14 C9 Fe1 129.7(2)
C16 C15 C19 108.8(3)
C16 C15 C20 126.8(3)
C19 C15 C20 124.1(3)
C16 C15 Fe2 71.02(16)
C19 C15 Fe2 70.69(16)
C20 C15 Fe2 129.0(2)
C15 C16 C17 107.2(3)
C15 C16 C21 126.0(3)
C17 C16 C21 126.4(3)
C15 C16 Fe2 69.43(16)
C17 C16 Fe2 69.49(16)
C21 C16 Fe2 131.5(2)
C16 C17 C18 107.9(3)
C16 C17 C22 126.0(3)
C18 C17 C22 125.7(3)
C16 C17 Fe2 70.72(17)
C18 C17 Fe2 70.70(18)
C22 C17 Fe2 129.6(2)
C19 C18 C17 108.4(3)
C19 C18 C23 125.7(3)
C17 C18 C23 125.8(3)
C19 C18 Fe2 70.29(17)
C17 C18 Fe2 69.48(17)
C23 C18 Fe2 128.2(2)
C18 C19 C15 107.7(3)
C18 C19 C24 126.8(3)
C15 C19 C24 125.5(3)
C18 C19 Fe2 70.67(17)
C15 C19 Fe2 69.49(16)
C24 C19 Fe2 127.0(2)
C30 C25 C26 115.3(2)
C30 C25 B1 124.5(2)
C26 C25 B1 119.9(2)
C27 C26 C25 122.6(3)
C28 C27 C26 121.1(3)
C28 C27 C31 119.6(3)
C26 C27 C31 119.4(3)
C27 C28 C29 117.7(3)
C28 C29 C30 120.6(3)
C28 C29 C32 119.1(3)
C30 C29 C32 120.3(3)
C25 C30 C29 122.6(3)
F2 C31 F3A 62.9(7)
F2 C31 F1 113.1(11)
F3A C31 F1 123.2(9)
F2 C31 F1A 114.4(18)
F3A C31 F1A 111.2(15)
F1 C31 F1A 13(2)
F2 C31 F3 106.3(4)
F3A C31 F3 43.5(7)
F1 C31 F3 103.8(10)
F1A C31 F3 91.1(16)
F2 C31 C27 114.3(3)
F3A C31 C27 121.9(4)
F1 C31 C27 111.0(9)
F1A C31 C27 119.4(16)
F3 C31 C27 107.5(4)
F2 C31 F2A 34.1(3)
F3A C31 F2A 95.4(8)
F1 C31 F2A 87.4(11)
F1A C31 F2A 94.3(18)
F3 C31 F2A 136.8(4)
C27 C31 F2A 106.9(4)
F5A C32 F6 71.9(6)
F5A C32 F4A 112.5(9)
F6 C32 F4A 120.9(9)
F5A C32 F4 117.8(8)
F6 C32 F4 113.0(10)
F4A C32 F4 10.3(11)
F5A C32 F5 32.2(5)
F6 C32 F5 103.5(6)
F4A C32 F5 91.0(7)
F4 C32 F5 99.6(7)
F5A C32 F6A 103.2(6)
F6 C32 F6A 32.9(6)
F4A C32 F6A 99.5(7)
F4 C32 F6A 89.6(7)
F5 C32 F6A 132.3(5)
F5A C32 C29 116.8(5)
F6 C32 C29 115.5(4)
F4A C32 C29 113.1(6)
F4 C32 C29 114.9(6)
F5 C32 C29 108.3(6)
F6A C32 C29 109.8(4)
C38 C33 C34 115.2(2)
C38 C33 B1 122.7(2)
C34 C33 B1 121.9(2)
C35 C34 C33 122.0(2)
C34 C35 C36 121.4(2)
C34 C35 C39 120.4(3)
C36 C35 C39 118.1(3)
C35 C36 C37 117.7(3)
C38 C37 C36 120.7(2)
C38 C37 C40 119.6(3)
C36 C37 C40 119.6(3)
C37 C38 C33 122.8(2)
F8 C39 F9 106.9(3)
F8 C39 F7 106.5(3)
F9 C39 F7 103.9(3)
F8 C39 C35 113.4(3)
F9 C39 C35 112.4(3)
F7 C39 C35 113.1(3)
F11 C40 F10 107.5(3)
F11 C40 F12 105.1(3)
F10 C40 F12 105.2(3)
F11 C40 C37 111.9(3)
F10 C40 C37 113.8(3)
F12 C40 C37 112.7(3)
C42 C41 C46 115.7(3)
C42 C41 B1 125.3(2)
C46 C41 B1 118.9(2)
C43 C42 C41 121.9(3)
C44 C43 C42 121.3(3)
C44 C43 C47 119.4(3)
C42 C43 C47 119.2(3)
C43 C44 C45 117.7(3)
C46 C45 C44 120.8(3)
C46 C45 C48 119.3(3)
C44 C45 C48 119.8(3)
C45 C46 C41 122.4(3)
F13 C47 F15 105.9(3)
F13 C47 F14 106.3(3)
F15 C47 F14 105.4(2)
F13 C47 C43 113.2(2)
F15 C47 C43 112.8(2)
F14 C47 C43 112.7(3)
F17 C48 F18 109.4(3)
F17 C48 F16 105.8(3)
F18 C48 F16 102.6(3)
F17 C48 C45 113.1(3)
F18 C48 C45 112.7(3)
F16 C48 C45 112.6(3)
C50 C49 C54 115.5(2)
C50 C49 B1 122.0(2)
C54 C49 B1 122.1(2)
C49 C50 C51 122.1(3)
C52 C51 C50 121.0(3)
C52 C51 C55 120.0(3)
C50 C51 C55 118.9(3)
C51 C52 C53 118.3(3)
C52 C53 C54 120.5(3)
C52 C53 C56 118.7(3)
C54 C53 C56 120.6(3)
C53 C54 C49 122.5(3)
F21 C55 F19 110.8(4)
F21 C55 F20 105.4(4)
F19 C55 F20 97.8(4)
F21 C55 C51 115.2(4)
F19 C55 C51 113.2(4)
F20 C55 C51 112.9(3)
F22 C56 F24 106.1(3)
F22 C56 F23 106.2(3)
F24 C56 F23 105.1(3)
F22 C56 C53 112.2(3)
F24 C56 C53 113.1(3)
F23 C56 C53 113.5(3)
C25 B1 C33 104.2(2)
C25 B1 C49 113.7(2)
C33 B1 C49 112.7(2)
C25 B1 C41 109.4(2)
C33 B1 C41 113.1(2)
C49 B1 C41 103.9(2)

loop_
_geom_bond_atom_site_label_1
_geom_bond_atom_site_label_2
_geom_bond_distance
Ga1 Fe2 2.2655(10)
Ga1 Fe1 2.2722(10)
Fe1 C2 1.763(3)
Fe1 C1 1.764(3)
Fe1 C9 2.106(3)
Fe1 C6 2.107(3)
Fe1 C7 2.113(3)
Fe1 C8 2.120(3)
Fe1 C5 2.121(3)
Fe2 C3 1.770(3)
Fe2 C4 1.771(3)
Fe2 C15 2.096(3)
Fe2 C17 2.100(3)
Fe2 C19 2.112(3)
Fe2 C16 2.117(3)
Fe2 C18 2.117(3)
F1 C31 1.31(2)
F1A C31 1.32(4)
F2 C31 1.224(6)
F2A C31 1.626(15)
F3 C31 1.445(7)
F3A C31 1.236(7)
F4 C32 1.306(11)
F4A C32 1.307(9)
F5 C32 1.429(9)
F5A C32 1.242(9)
F6 C32 1.262(9)
F6A C32 1.442(9)
F7 C39 1.345(4)
F8 C39 1.326(4)
F9 C39 1.335(4)
F10 C40 1.325(4)
F11 C40 1.323(4)
F12 C40 1.341(4)
F13 C47 1.331(4)
F14 C47 1.340(4)
F15 C47 1.337(3)
F16 C48 1.341(4)
F17 C48 1.283(4)
F18 C48 1.322(4)
F19 C55 1.307(5)
F20 C55 1.362(6)
F21 C55 1.270(5)
F22 C56 1.332(4)
F23 C56 1.345(4)
F24 C56 1.338(4)
O1 C1 1.150(3)
O2 C2 1.140(4)
O3 C3 1.145(3)
O4 C4 1.141(4)
C5 C9 1.424(4)
C5 C6 1.436(4)
C5 C10 1.504(4)
C6 C7 1.435(4)
C6 C11 1.496(4)
C7 C8 1.413(4)
C7 C12 1.504(4)
C8 C9 1.441(4)
C8 C13 1.501(5)
C9 C14 1.504(4)
C15 C16 1.425(4)
C15 C19 1.433(4)
C15 C20 1.507(4)
C16 C17 1.435(4)
C16 C21 1.499(4)
C17 C18 1.436(5)
C17 C22 1.497(4)
C18 C19 1.413(4)
C18 C23 1.507(4)
C19 C24 1.504(5)
C25 C30 1.392(4)
C25 C26 1.404(4)
C25 B1 1.638(4)
C26 C27 1.386(4)
C27 C28 1.385(4)
C27 C31 1.498(4)
C28 C29 1.393(4)
C29 C30 1.396(4)
C29 C32 1.491(4)
C33 C38 1.398(4)
C33 C34 1.409(4)
C33 B1 1.640(4)
C34 C35 1.385(4)
C35 C36 1.385(4)
C35 C39 1.497(4)
C36 C37 1.388(4)
C37 C38 1.384(4)
C37 C40 1.497(4)
C41 C42 1.398(4)
C41 C46 1.403(4)
C41 B1 1.646(4)
C42 C43 1.394(4)
C43 C44 1.384(4)
C43 C47 1.496(4)
C44 C45 1.390(4)
C45 C46 1.390(4)
C45 C48 1.498(4)
C49 C50 1.396(4)
C49 C54 1.408(4)
C49 B1 1.640(4)
C50 C51 1.398(4)
C51 C52 1.381(5)
C51 C55 1.492(5)
C52 C53 1.386(5)
C53 C54 1.390(4)
C53 C56 1.487(4)
